data_7200066
loop_
_publ_author_name
'Kendrick, John'
'Gourlay, Matthew D.'
'Neumann, Marcus A.'
'Leusen, Frank J. J.'

_publ_section_title
;
 Predicting spontaneous racemate resolution using recent developments in
 crystal structure prediction
;
_journal_issue 11
_journal_name_full CrystEngComm
_journal_page_first 2391
_journal_page_last 2399
_journal_paper_doi 10.1039/b909038j
_journal_volume 11
_journal_year 2009
_space_group_IT_number 19
_symmetry_cell_setting orthorhombic
_symmetry_Int_Tables_number 19
_symmetry_space_group_name_Hall 'P 2ac 2ab'
_symmetry_space_group_name_H-M 'P 21 21 21'
_cell_angle_alpha 90.000000
_cell_angle_beta 90.000000
_cell_angle_gamma 90.000000
_cell_length_a 12.298026
_cell_length_b 5.099900
_cell_length_c 8.683617
_cell_volume 544.625
_cod_data_source_file 4HMO_enantiopure.cif
_cod_data_source_block 4HMO_E_24
_cod_original_sg_symbol_H-M 'P 2_1 2_1 2_1'
_cod_struct_determination_method theoretical
_cod_database_code 7200066

loop_
_symmetry_equiv_pos_site_id
_symmetry_equiv_pos_as_xyz
1 x,y,z
2 -x+1/2,-y,z+1/2
3 -x,y+1/2,-z+1/2
4 x+1/2,-y+1/2,-z

loop_
_atom_site_label
_atom_site_type_symbol
_atom_site_fract_x
_atom_site_fract_y
_atom_site_fract_z
C46 C 1.155473 0.289324 0.953493
C47 C 1.056910 0.133641 0.892098
O48 O 0.962919 0.234876 0.975254
C49 C 0.994526 0.447470 1.060546
N50 N 1.101177 0.495355 1.040592
O51 O 0.928722 0.572164 1.139675
C52 C 1.227018 0.403046 0.826449
O53 O 1.271488 0.199327 0.731894
H54 H 1.205644 0.166633 1.030032
H55 H 1.326359 0.095943 0.792833
H56 H 1.062475 -0.076707 0.914639
H57 H 1.143685 0.622877 1.112341
H58 H 1.177552 0.528294 0.750786
H59 H 1.044177 0.167406 0.768554
H60 H 1.291803 0.524623 0.877203
